data_2226942
loop_
_publ_author_name
'Liu, Xiaoju'
'Yang, Bingqin'
'Wang, Mingjuan'
'Borzov, Maxim V.'

_publ_section_title
;
 2,2'-(4-{[(<i>E</i>)-4-Methoxybenzylidene]amino}phenylimino)diethanol
;
_journal_coeditor_code IM2204
_journal_issue 8
_journal_name_full 'Acta Crystallographica Section E'
_journal_page_first o2189
_journal_paper_doi 10.1107/S1600536810028035
_journal_volume 66
_journal_year 2010
_chemical_formula_iupac 'C18 H22 N2 O3'
_chemical_formula_moiety 'C18 H22 N2 O3'
_chemical_formula_sum 'C18 H22 N2 O3'
_chemical_formula_weight 314.38
_chemical_name_systematic
;
2,2'-(4-{[(<i>E</i>)-4-Methoxybenzylidene]amino}phenylimino)diethanol
;
_space_group_IT_number 4
_symmetry_cell_setting monoclinic
_symmetry_space_group_name_Hall 'P 2yb'
_symmetry_space_group_name_H-M 'P 1 21 1'
_atom_sites_solution_hydrogens geom
_atom_sites_solution_primary direct
_atom_sites_solution_secondary difmap
_audit_creation_method SHELXL-97
_cell_angle_alpha 90.00
_cell_angle_beta 91.168(2)
_cell_angle_gamma 90.00
_cell_formula_units_Z 2
_cell_length_a 5.3795(9)
_cell_length_b 8.0585(14)
_cell_length_c 18.531(3)
_cell_measurement_reflns_used 2324
_cell_measurement_temperature 296(2)
_cell_measurement_theta_max 28.18
_cell_measurement_theta_min 2.03
_cell_volume 803.2(2)
_computing_cell_refinement 'SAINT (Bruker, 2007)'
_computing_data_collection 'APEX2 (Bruker, 2007)'
_computing_data_reduction 'SAINT (Bruker, 2007)'
_computing_molecular_graphics
;
SHELXTL (Sheldrick, 2008) and <i>OLEX2</i> (Dolomanov <i>et al.</i>,
2009)
;
_computing_publication_material
;
<i>SHELXTL97</i> (Sheldrick, 2008) and <i>OLEX2</i> (Dolomanov <i>et
al.</i>,
2009)
;
_computing_structure_refinement 'SHELXL97 (Sheldrick, 2008)'
_computing_structure_solution 'SHELXS97 (Sheldrick, 2008)'
_diffrn_ambient_temperature 296(2)
_diffrn_detector_area_resol_mean 8.333
_diffrn_measured_fraction_theta_full 0.994
_diffrn_measured_fraction_theta_max 0.994
_diffrn_measurement_device_type 'Bruker SMART APEXII'
_diffrn_measurement_method 'phi and omega scans'
_diffrn_radiation_monochromator graphite
_diffrn_radiation_source 'fine-focus sealed tube'
_diffrn_radiation_type MoK\a
_diffrn_radiation_wavelength 0.71073
_diffrn_reflns_av_R_equivalents 0.0367
_diffrn_reflns_av_sigmaI/netI 0.0394
_diffrn_reflns_limit_h_max 6
_diffrn_reflns_limit_h_min -5
_diffrn_reflns_limit_k_max 9
_diffrn_reflns_limit_k_min -9
_diffrn_reflns_limit_l_max 20
_diffrn_reflns_limit_l_min -22
_diffrn_reflns_number 4036
_diffrn_reflns_theta_full 25.09
_diffrn_reflns_theta_max 25.09
_diffrn_reflns_theta_min 2.20
_diffrn_standards_number 0
_exptl_absorpt_coefficient_mu 0.089
_exptl_absorpt_correction_T_max 0.9938
_exptl_absorpt_correction_T_min 0.9790
_exptl_absorpt_correction_type multi-scan
_exptl_absorpt_process_details '(<i>TWINABS</i>; Sheldrick, 1996)'
_exptl_crystal_colour yellow
_exptl_crystal_density_diffrn 1.300
_exptl_crystal_density_method 'not measured'
_exptl_crystal_description block
_exptl_crystal_F_000 336
_exptl_crystal_size_max 0.24
_exptl_crystal_size_mid 0.13
_exptl_crystal_size_min 0.07
_refine_diff_density_max 0.165
_refine_diff_density_min -0.132
_refine_ls_extinction_coef 0.028(7)
_refine_ls_extinction_expression Fc^*^=kFc[1+0.001xFc^2^\l^3^/sin(2\q)]^-1/4^
_refine_ls_extinction_method 'SHELXL97 (Sheldrick, 2008)'
_refine_ls_goodness_of_fit_ref 1.058
_refine_ls_hydrogen_treatment mixed
_refine_ls_matrix_type full
_refine_ls_number_parameters 222
_refine_ls_number_reflns 1541
_refine_ls_number_restraints 1
_refine_ls_restrained_S_all 1.057
_refine_ls_R_factor_all 0.0507
_refine_ls_R_factor_gt 0.0380
_refine_ls_shift/su_max 0.000
_refine_ls_shift/su_mean 0.000
_refine_ls_structure_factor_coef Fsqd
_refine_ls_weighting_details
;
calc w=1/[\s^2^(Fo^2^)+(0.0702P)^2^+0.0000P] where P=(Fo^2^+2Fc^2^)/3'
;
_refine_ls_weighting_scheme calc
_refine_ls_wR_factor_gt 0.0976
_refine_ls_wR_factor_ref 0.1077
_reflns_number_gt 1225
_reflns_number_total 1541
_reflns_threshold_expression I>2sigma(I)
_cod_data_source_file im2204.cif
_cod_data_source_block I
_cod_original_sg_symbol_H-M 'P 21'
_cod_database_code 2226942
_cod_database_fobs_code 2226942

loop_
_symmetry_equiv_pos_as_xyz
'x, y, z'
'-x, y+1/2, -z'

loop_
_atom_site_type_symbol
_atom_site_label
_atom_site_fract_x
_atom_site_fract_y
_atom_site_fract_z
_atom_site_U_iso_or_equiv
_atom_site_adp_type
_atom_site_calc_flag
_atom_site_refinement_flags
_atom_site_occupancy
_atom_site_disorder_assembly
_atom_site_disorder_group
O O1 0.5558(4) 0.2396(3) -0.24985(10) 0.0589(6) Uani d . 1 . .
O O2 -0.3959(5) -0.0877(3) 0.43576(14) 0.0712(8) Uani d . 1 . .
O O3 -0.4849(5) 0.5749(3) 0.43870(13) 0.0628(7) Uani d . 1 . .
N N1 0.1089(5) 0.2496(3) 0.06704(12) 0.0469(6) Uani d . 1 . .
N N2 -0.1774(5) 0.2079(3) 0.35822(11) 0.0515(7) Uani d . 1 . .
C C1 0.5101(5) 0.2264(4) -0.17743(13) 0.0424(7) Uani d . 1 . .
C C2 0.6533(6) 0.1361(4) -0.12960(15) 0.0485(7) Uani d . 1 . .
H H2A 0.7947 0.0811 -0.1450 0.058 Uiso calc R 1 . .
C C3 0.5840(6) 0.1278(4) -0.05799(15) 0.0476(7) Uani d . 1 . .
H H3A 0.6830 0.0680 -0.0255 0.057 Uiso calc R 1 . .
C C4 0.3737(6) 0.2052(4) -0.03335(14) 0.0427(7) Uani d . 1 . .
C C5 0.2341(5) 0.3012(4) -0.08283(14) 0.0466(7) Uani d . 1 . .
H H5 0.0939 0.3577 -0.0675 0.056 Uiso calc R 1 . .
C C6 0.3029(6) 0.3123(4) -0.15342(15) 0.0487(8) Uani d . 1 . .
H H6 0.2106 0.3776 -0.1855 0.058 Uiso calc R 1 . .
C C7 0.3019(6) 0.1862(4) 0.04166(16) 0.0494(8) Uani d . 1 . .
C C8 0.0474(5) 0.2305(4) 0.14073(14) 0.0416(7) Uani d . 1 . .
C C9 0.1730(6) 0.1309(4) 0.19122(15) 0.0471(7) Uani d . 1 . .
H H9 0.3095 0.0692 0.1769 0.057 Uiso calc R 1 . .
C C10 0.0986(5) 0.1223(4) 0.26191(15) 0.0434(7) Uani d . 1 . .
H H10 0.1849 0.0537 0.2940 0.052 Uiso calc R 1 . .
C C11 -0.1033(5) 0.2140(3) 0.28648(14) 0.0405(7) Uani d . 1 . .
C C12 -0.2278(5) 0.3138(4) 0.23556(14) 0.0474(7) Uani d . 1 . .
H H12 -0.3625 0.3774 0.2498 0.057 Uiso calc R 1 . .
C C13 -0.1543(5) 0.3197(4) 0.16480(14) 0.0478(7) Uani d . 1 . .
H H13 -0.2432 0.3857 0.1322 0.057 Uiso calc R 1 . .
C C14 -0.0579(6) 0.0964(4) 0.40875(15) 0.0508(8) Uani d . 1 . .
H H14B -0.0800 0.1388 0.4572 0.061 Uiso calc R 1 . .
H H14A 0.1190 0.0952 0.3997 0.061 Uiso calc R 1 . .
C C15 -0.1541(6) -0.0790(4) 0.40534(16) 0.0562(8) Uani d . 1 . .
H H15A -0.1624 -0.1158 0.3555 0.067 Uiso calc R 1 . .
H H15B -0.0413 -0.1519 0.4318 0.067 Uiso calc R 1 . .
C C16 -0.3805(6) 0.3088(4) 0.38402(15) 0.0488(8) Uani d . 1 . .
H H16B -0.4516 0.2560 0.4259 0.059 Uiso calc R 1 . .
H H16A -0.5092 0.3158 0.3467 0.059 Uiso calc R 1 . .
C C17 -0.2951(6) 0.4822(4) 0.40415(17) 0.0547(8) Uani d . 1 . .
H H17B -0.1508 0.4747 0.4362 0.066 Uiso calc R 1 . .
H H17A -0.2457 0.5403 0.3609 0.066 Uiso calc R 1 . .
C C18 0.7676(6) 0.1549(5) -0.27577(17) 0.0647(10) Uani d . 1 . .
H H18C 0.7739 0.1667 -0.3273 0.097 Uiso calc R 1 . .
H H18A 0.7567 0.0394 -0.2636 0.097 Uiso calc R 1 . .
H H18B 0.9154 0.2013 -0.2540 0.097 Uiso calc R 1 . .
H H2 -0.428(9) -0.200(7) 0.438(2) 0.116(18) Uiso d . 1 . .
H H3 -0.542(8) 0.522(6) 0.473(2) 0.094(16) Uiso d . 1 . .
H H7 0.417(7) 0.122(5) 0.072(2) 0.070(10) Uiso d . 1 . .

loop_
_atom_site_aniso_label
_atom_site_aniso_U_11
_atom_site_aniso_U_22
_atom_site_aniso_U_33
_atom_site_aniso_U_12
_atom_site_aniso_U_13
_atom_site_aniso_U_23
O1 0.0670(15) 0.0725(15) 0.0376(10) 0.0002(13) 0.0076(10) 0.0024(11)
O2 0.0969(19) 0.0440(14) 0.0745(16) -0.0085(13) 0.0465(14) -0.0068(12)
O3 0.1009(19) 0.0386(12) 0.0500(13) 0.0089(12) 0.0287(12) 0.0006(11)
N1 0.0500(15) 0.0515(15) 0.0395(12) 0.0011(13) 0.0089(11) -0.0011(12)
N2 0.0741(18) 0.0424(14) 0.0388(13) 0.0072(14) 0.0176(12) 0.0014(11)
C1 0.0462(17) 0.0451(16) 0.0362(14) -0.0077(15) 0.0069(12) -0.0046(14)
C2 0.0472(17) 0.0520(18) 0.0469(16) 0.0042(15) 0.0118(13) -0.0010(15)
C3 0.0505(17) 0.0494(18) 0.0431(16) 0.0040(15) 0.0041(13) 0.0035(14)
C4 0.0463(17) 0.0440(18) 0.0380(14) -0.0032(14) 0.0044(12) -0.0022(13)
C5 0.0446(16) 0.0497(18) 0.0454(16) 0.0039(15) 0.0030(13) -0.0061(14)
C6 0.0501(17) 0.0525(18) 0.0431(15) 0.0013(16) -0.0041(13) 0.0026(15)
C7 0.055(2) 0.053(2) 0.0408(16) 0.0006(17) 0.0054(15) -0.0003(14)
C8 0.0459(16) 0.0408(16) 0.0384(14) -0.0046(14) 0.0062(12) -0.0015(14)
C9 0.0505(17) 0.0436(17) 0.0477(16) 0.0027(15) 0.0124(13) -0.0021(14)
C10 0.0499(17) 0.0405(16) 0.0400(15) 0.0022(14) 0.0063(13) 0.0026(13)
C11 0.0524(18) 0.0319(15) 0.0375(14) -0.0050(13) 0.0077(12) -0.0007(12)
C12 0.0472(17) 0.0478(17) 0.0477(16) 0.0060(15) 0.0129(13) -0.0021(15)
C13 0.0499(18) 0.0497(17) 0.0439(16) 0.0055(16) 0.0029(13) 0.0042(15)
C14 0.0660(19) 0.0506(19) 0.0360(14) -0.0014(16) 0.0083(13) 0.0003(14)
C15 0.074(2) 0.0450(18) 0.0506(17) 0.0049(17) 0.0215(15) 0.0067(15)
C16 0.064(2) 0.0413(17) 0.0423(15) -0.0047(15) 0.0172(14) -0.0018(14)
C17 0.074(2) 0.0420(17) 0.0483(16) -0.0061(16) 0.0156(15) -0.0042(14)
C18 0.063(2) 0.084(3) 0.0475(18) -0.010(2) 0.0156(16) -0.0099(18)

loop_
_atom_type_symbol
_atom_type_description
_atom_type_scat_dispersion_real
_atom_type_scat_dispersion_imag
_atom_type_scat_source
C C 0.0033 0.0016 'International Tables Vol C Tables 4.2.6.8 and 6.1.1.4'
H H 0.0000 0.0000 'International Tables Vol C Tables 4.2.6.8 and 6.1.1.4'
N N 0.0061 0.0033 'International Tables Vol C Tables 4.2.6.8 and 6.1.1.4'
O O 0.0106 0.0060 'International Tables Vol C Tables 4.2.6.8 and 6.1.1.4'

loop_
_geom_angle_atom_site_label_1
_geom_angle_atom_site_label_2
_geom_angle_atom_site_label_3
_geom_angle_site_symmetry_1
_geom_angle_site_symmetry_3
_geom_angle
_geom_angle_publ_flag
C1 O1 C18 . . 117.0(2) n
C15 O2 H2 . . 104(3) n
C17 O3 H3 . . 111(3) n
C7 N1 C8 . . 121.7(3) n
C11 N2 C14 . . 120.6(2) n
C11 N2 C16 . . 121.7(2) n
C14 N2 C16 . . 117.7(2) n
C2 C1 O1 . . 124.3(3) n
C2 C1 C6 . . 120.0(2) n
O1 C1 C6 . . 115.7(2) n
C1 C2 C3 . . 119.0(3) n
C1 C2 H2A . . 120.5 n
C3 C2 H2A . . 120.5 n
C4 C3 C2 . . 122.2(3) n
C4 C3 H3A . . 118.9 n
C2 C3 H3A . . 118.9 n
C3 C4 C5 . . 117.7(2) n
C3 C4 C7 . . 120.2(3) n
C5 C4 C7 . . 122.1(3) n
C6 C5 C4 . . 120.5(3) n
C6 C5 H5 . . 119.7 n
C4 C5 H5 . . 119.7 n
C5 C6 C1 . . 120.4(3) n
C5 C6 H6 . . 119.8 n
C1 C6 H6 . . 119.8 n
N1 C7 C4 . . 123.4(3) n
N1 C7 H7 . . 121(2) n
C4 C7 H7 . . 115(2) n
C13 C8 C9 . . 117.0(2) n
C13 C8 N1 . . 117.0(3) n
C9 C8 N1 . . 126.0(3) n
C10 C9 C8 . . 121.3(3) n
C10 C9 H9 . . 119.4 n
C8 C9 H9 . . 119.4 n
C9 C10 C11 . . 121.7(3) n
C9 C10 H10 . . 119.2 n
C11 C10 H10 . . 119.2 n
N2 C11 C10 . . 122.0(3) n
N2 C11 C12 . . 121.3(2) n
C10 C11 C12 . . 116.6(2) n
C13 C12 C11 . . 121.2(3) n
C13 C12 H12 . . 119.4 n
C11 C12 H12 . . 119.4 n
C12 C13 C8 . . 122.1(3) n
C12 C13 H13 . . 119.0 n
C8 C13 H13 . . 119.0 n
N2 C14 C15 . . 114.2(3) n
N2 C14 H14B . . 108.7 n
C15 C14 H14B . . 108.7 n
N2 C14 H14A . . 108.7 n
C15 C14 H14A . . 108.7 n
H14B C14 H14A . . 107.6 n
O2 C15 C14 . . 110.1(3) n
O2 C15 H15A . . 109.6 n
C14 C15 H15A . . 109.6 n
O2 C15 H15B . . 109.6 n
C14 C15 H15B . . 109.6 n
H15A C15 H15B . . 108.1 n
N2 C16 C17 . . 111.8(3) n
N2 C16 H16B . . 109.3 n
C17 C16 H16B . . 109.3 n
N2 C16 H16A . . 109.3 n
C17 C16 H16A . . 109.3 n
H16B C16 H16A . . 107.9 n
O3 C17 C16 . . 112.2(3) n
O3 C17 H17B . . 109.2 n
C16 C17 H17B . . 109.2 n
O3 C17 H17A . . 109.2 n
C16 C17 H17A . . 109.2 n
H17B C17 H17A . . 107.9 n
O1 C18 H18C . . 109.5 n
O1 C18 H18A . . 109.5 n
H18C C18 H18A . . 109.5 n
O1 C18 H18B . . 109.5 n
H18C C18 H18B . . 109.5 n
H18A C18 H18B . . 109.5 n

loop_
_geom_bond_atom_site_label_1
_geom_bond_atom_site_label_2
_geom_bond_site_symmetry_2
_geom_bond_distance
_geom_bond_publ_flag
O1 C1 . 1.373(3) n
O1 C18 . 1.420(4) n
O2 C15 . 1.430(4) n
O2 H2 . 0.92(5) n
O3 C17 . 1.427(4) n
O3 H3 . 0.82(5) n
N1 C7 . 1.257(4) n
N1 C8 . 1.420(3) n
N2 C11 . 1.397(3) n
N2 C14 . 1.440(4) n
N2 C16 . 1.451(4) n
C1 C2 . 1.372(4) n
C1 C6 . 1.393(4) n
C2 C3 . 1.387(4) n
C2 H2A . 0.9300 n
C3 C4 . 1.378(4) n
C3 H3A . 0.9300 n
C4 C5 . 1.405(4) n
C4 C7 . 1.458(4) n
C5 C6 . 1.369(4) n
C5 H5 . 0.9300 n
C6 H6 . 0.9300 n
C7 H7 . 0.98(4) n
C8 C13 . 1.383(4) n
C8 C9 . 1.396(4) n
C9 C10 . 1.379(4) n
C9 H9 . 0.9300 n
C10 C11 . 1.398(4) n
C10 H10 . 0.9300 n
C11 C12 . 1.400(4) n
C12 C13 . 1.378(4) n
C12 H12 . 0.9300 n
C13 H13 . 0.9300 n
C14 C15 . 1.506(5) n
C14 H14B . 0.9700 n
C14 H14A . 0.9700 n
C15 H15A . 0.9700 n
C15 H15B . 0.9700 n
C16 C17 . 1.515(4) n
C16 H16B . 0.9700 n
C16 H16A . 0.9700 n
C17 H17B . 0.9700 n
C17 H17A . 0.9700 n
C18 H18C . 0.9600 n
C18 H18A . 0.9600 n
C18 H18B . 0.9600 n

loop_
_geom_hbond_atom_site_label_D
_geom_hbond_atom_site_label_H
_geom_hbond_atom_site_label_A
_geom_hbond_site_symmetry_A
_geom_hbond_distance_DH
_geom_hbond_distance_HA
_geom_hbond_distance_DA
_geom_hbond_angle_DHA
_geom_hbond_publ_flag
O2 H2 O3 1_545 0.95(5) 1.84(6) 2.762(3) 177(4) yes
O3 H3 O2 2_456 0.82(4) 1.95(4) 2.757(4) 166(4) yes

loop_
_geom_torsion_atom_site_label_1
_geom_torsion_atom_site_label_2
_geom_torsion_atom_site_label_3
_geom_torsion_atom_site_label_4
_geom_torsion_site_symmetry_1
_geom_torsion_site_symmetry_2
_geom_torsion_site_symmetry_3
_geom_torsion_site_symmetry_4
_geom_torsion
_geom_torsion_publ_flag
C18 O1 C1 C2 . . . . -0.8(4) n
C18 O1 C1 C6 . . . . 179.3(3) n
O1 C1 C2 C3 . . . . -178.0(3) n
C6 C1 C2 C3 . . . . 1.9(5) n
C1 C2 C3 C4 . . . . 1.1(5) n
C2 C3 C4 C5 . . . . -3.0(5) n
C2 C3 C4 C7 . . . . 177.0(3) n
C3 C4 C5 C6 . . . . 1.9(4) n
C7 C4 C5 C6 . . . . -178.0(3) n
C4 C5 C6 C1 . . . . 1.0(4) n
C2 C1 C6 C5 . . . . -3.0(5) n
O1 C1 C6 C5 . . . . 177.0(3) n
C8 N1 C7 C4 . . . . -179.0(3) n
C3 C4 C7 N1 . . . . -178.0(3) n
C5 C4 C7 N1 . . . . 1.9(5) n
C7 N1 C8 C13 . . . . 173.3(3) n
C7 N1 C8 C9 . . . . -6.2(5) n
C13 C8 C9 C10 . . . . 0.0(4) n
N1 C8 C9 C10 . . . . 179.5(3) n
C8 C9 C10 C11 . . . . -0.8(5) n
C14 N2 C11 C10 . . . . -4.5(4) n
C16 N2 C11 C10 . . . . 177.3(3) n
C14 N2 C11 C12 . . . . 175.9(3) n
C16 N2 C11 C12 . . . . -2.3(4) n
C9 C10 C11 N2 . . . . -179.0(3) n
C9 C10 C11 C12 . . . . 0.6(4) n
N2 C11 C12 C13 . . . . -180.0(3) n
C10 C11 C12 C13 . . . . 0.4(4) n
C11 C12 C13 C8 . . . . -1.2(5) n
C9 C8 C13 C12 . . . . 1.0(4) n
N1 C8 C13 C12 . . . . -178.5(3) n
C11 N2 C14 C15 . . . . -81.9(3) n
C16 N2 C14 C15 . . . . 96.3(3) n
N2 C14 C15 O2 . . . . -72.9(3) n
C11 N2 C16 C17 . . . . -83.9(3) n
C14 N2 C16 C17 . . . . 97.9(3) n
N2 C16 C17 O3 . . . . -172.0(2) n

loop_
_cod_related_entry_id
_cod_related_entry_database
_cod_related_entry_code
1 ChemSpider 24745568
